data_7005532
loop_
_publ_author_name
'Wiggin, Seth B.'
'Hughes, Robert W.'
'Price, Daniel J.'
'Weller, Mark T.'

_publ_section_title
;
 Iron arsenate frameworks.
;
_journal_issue 27
_journal_name_full 'Dalton transactions (Cambridge, England : 2003)'
_journal_page_first 2935
_journal_page_last 2941
_journal_paper_doi 10.1039/b702847d
_journal_year 2007
_chemical_formula_sum 'C4 H22 As8 Fe6 N2 O34'
_chemical_formula_weight 1576.70
_chemical_name_systematic
;
?
;
_space_group_IT_number 14
_symmetry_cell_setting monoclinic
_symmetry_space_group_name_Hall '-P 2yn'
_symmetry_space_group_name_H-M 'P 1 21/n 1'
_atom_sites_solution_hydrogens geom
_atom_sites_solution_primary direct
_atom_sites_solution_secondary difmap
_audit_conform_dict_location ftp://ftp.iucr.org/pub/cif_core.dic
_audit_conform_dict_name cif_core.dic
_audit_conform_dict_version 2.3
_audit_creation_date 2006-07-13T13:26:20-00:00
_audit_creation_method 'WinGX routine CIF_UPDATE'
_cell_angle_alpha 90.00
_cell_angle_beta 90.158(3)
_cell_angle_gamma 90.00
_cell_formula_units_Z 2
_cell_length_a 10.1348(1)
_cell_length_b 10.8220(2)
_cell_length_c 14.3264(2)
_cell_measurement_reflns_used 3787
_cell_measurement_temperature 120(2)
_cell_measurement_theta_max 27.48
_cell_measurement_theta_min 2.91
_cell_volume 1571.30(4)
_computing_cell_refinement 'DENZO (Otwinowski & Minor, 1997) & COLLECT (Hooft, R.W.W., 1998)'
_computing_data_collection 'COLLECT (Hooft, R.W.W., 1998)'
_computing_data_reduction 'DENZO (Otwinowski & Minor, 1997) & COLLECT (Hooft, R.W.W., 1998)'
_computing_molecular_graphics 'CAMERON (Watkin, et al., 1993)'
_computing_publication_material 'WINGX (Farrugia, 1998)'
_computing_structure_refinement 'SHELXL-97 (Sheldrick, 1997)'
_computing_structure_solution 'SHELXS-97 (Sheldrick, 1997)'
_diffrn_ambient_temperature 120(2)
_diffrn_detector_area_resol_mean 9.091
_diffrn_measured_fraction_theta_full 0.997
_diffrn_measured_fraction_theta_max 0.997
_diffrn_measurement_device_type 'Bruker-Nonius CCD camera on \k-goniostat'
_diffrn_measurement_method '\f & \w scans to fill the asymmetric unit'
_diffrn_radiation_monochromator '10cm confocal mirrors'
_diffrn_radiation_source 'Bruker Nonius FR591 Rotating Anode'
_diffrn_radiation_type MoK\a
_diffrn_radiation_wavelength 0.71073
_diffrn_reflns_av_R_equivalents 0.0406
_diffrn_reflns_av_sigmaI/netI 0.0243
_diffrn_reflns_limit_h_max 13
_diffrn_reflns_limit_h_min -11
_diffrn_reflns_limit_k_max 14
_diffrn_reflns_limit_k_min -14
_diffrn_reflns_limit_l_max 18
_diffrn_reflns_limit_l_min -18
_diffrn_reflns_number 34093
_diffrn_reflns_theta_full 27.48
_diffrn_reflns_theta_max 27.48
_diffrn_reflns_theta_min 3.10
_diffrn_standards_number 0
_exptl_absorpt_coefficient_mu 11.189
_exptl_absorpt_correction_T_max 0.6366
_exptl_absorpt_correction_T_min 0.1577
_exptl_absorpt_correction_type multi-scan
_exptl_absorpt_process_details
;
SADABS V2.10 (Sheldrick, G.M., 2003)
;
_exptl_crystal_colour Colourless
_exptl_crystal_density_diffrn 3.332
_exptl_crystal_density_method 'not measured'
_exptl_crystal_description Rod
_exptl_crystal_F_000 1504
_exptl_crystal_size_max 0.24
_exptl_crystal_size_mid 0.05
_exptl_crystal_size_min 0.04
_refine_diff_density_max 0.880
_refine_diff_density_min -0.927
_refine_diff_density_rms 0.119
_refine_ls_extinction_coef 0.00082(8)
_refine_ls_extinction_expression Fc^*^=kFc[1+0.001xFc^2^\l^3^/sin(2\q)]^-1/4^
_refine_ls_extinction_method SHELXL
_refine_ls_goodness_of_fit_ref 1.086
_refine_ls_hydrogen_treatment mixed
_refine_ls_matrix_type full
_refine_ls_number_parameters 252
_refine_ls_number_reflns 3589
_refine_ls_number_restraints 3
_refine_ls_restrained_S_all 1.086
_refine_ls_R_factor_all 0.0227
_refine_ls_R_factor_gt 0.0205
_refine_ls_shift/su_max 0.001
_refine_ls_shift/su_mean 0.000
_refine_ls_structure_factor_coef Fsqd
_refine_ls_weighting_details 'calc w=1/[\s^2^(Fo^2^)+(0.0118P)^2^+4.9366P] where P=(Fo^2^+2Fc^2^)/3'
_refine_ls_weighting_scheme calc
_refine_ls_wR_factor_gt 0.0480
_refine_ls_wR_factor_ref 0.0490
_reflns_number_gt 3376
_reflns_number_total 3589
_reflns_threshold_expression >2sigma(I)
_cod_data_source_file b702847d.txt
_cod_data_source_block 2
_cod_original_sg_symbol_H-M P21/n
_cod_database_code 7005532

loop_
_symmetry_equiv_pos_as_xyz
'x, y, z'
'-x+1/2, y+1/2, -z+1/2'
'-x, -y, -z'
'x-1/2, -y-1/2, z-1/2'

loop_
_atom_site_label
_atom_site_type_symbol
_atom_site_fract_x
_atom_site_fract_y
_atom_site_fract_z
_atom_site_U_iso_or_equiv
_atom_site_adp_type
_atom_site_occupancy
_atom_site_symmetry_multiplicity
_atom_site_calc_flag
_atom_site_refinement_flags
_atom_site_disorder_assembly
_atom_site_disorder_group
C1 C 0.6890(3) 1.0080(3) 0.4956(2) 0.0151(6) Uani 1 1 d . . .
H1D H 0.7000 1.0969 0.5102 0.018 Uiso 1 1 calc R . .
H1E H 0.7053 0.9603 0.5535 0.018 Uiso 1 1 calc R . .
C2 C 0.5497(3) 0.9845(3) 0.4615(2) 0.0141(6) Uani 1 1 d . . .
H2A H 0.5403 0.8967 0.4433 0.017 Uiso 1 1 calc R . .
H2B H 0.5316 1.0360 0.4058 0.017 Uiso 1 1 calc R . .
N1 N 0.7861(2) 0.9707(2) 0.42272(17) 0.0136(5) Uani 1 1 d . . .
H1A H 0.7825 0.8875 0.4143 0.020 Uiso 1 1 calc R . .
H1B H 0.8688 0.9926 0.4413 0.020 Uiso 1 1 calc R . .
H1C H 0.7663 1.0094 0.3681 0.020 Uiso 1 1 calc R . .
O1W O 0.4551(2) 0.5663(2) 0.08516(16) 0.0220(5) Uani 1 1 d D . .
H1 H 0.413(4) 0.534(3) 0.133(2) 0.030 Uiso 1 1 d D . .
H2 H 0.459(4) 0.6455(17) 0.091(3) 0.030 Uiso 1 1 d D . .
O5 O -0.47103(18) 0.62986(18) 0.27973(13) 0.0074(4) Uani 1 1 d . . .
O7 O -0.27819(18) 0.80521(17) 0.24063(13) 0.0072(4) Uani 1 1 d . . .
O8 O -0.29438(18) 0.71502(17) 0.41489(13) 0.0064(4) Uani 1 1 d . . .
O9 O -0.07669(18) 0.56764(17) 0.43721(13) 0.0058(4) Uani 1 1 d . . .
O10 O 0.08262(18) 0.68864(17) 0.56707(13) 0.0063(4) Uani 1 1 d . . .
O16 O 0.57772(18) 0.54942(17) 0.56968(13) 0.0059(4) Uani 1 1 d . . .
O1 O 0.03320(18) 0.42616(18) 0.26584(13) 0.0078(4) Uani 1 1 d . . .
O2 O 0.20232(19) 0.30926(17) 0.38821(13) 0.0066(4) Uani 1 1 d . . .
O3 O 0.22111(18) 0.25968(18) 0.20243(13) 0.0073(4) Uani 1 1 d . . .
O4 O 0.29965(18) 0.48380(18) 0.25680(13) 0.0069(4) Uani 1 1 d . . .
O6 O -0.20665(18) 0.57194(17) 0.26070(13) 0.0062(4) Uani 1 1 d . . .
O11 O 0.0539(2) 0.77803(18) 0.38876(14) 0.0106(4) Uani 1 1 d . . .
H11 H -0.0113 0.8203 0.4057 0.016 Uiso 1 1 calc R . .
O12 O 0.19124(18) 0.56242(17) 0.41614(13) 0.0054(4) Uani 1 1 d . . .
O13 O 0.41696(18) 0.69980(17) 0.46096(13) 0.0065(4) Uani 1 1 d . . .
O14 O 0.30770(18) 0.53879(17) 0.59083(13) 0.0055(4) Uani 1 1 d . . .
O15 O 0.4510(2) 0.74092(19) 0.64865(14) 0.0112(4) Uani 1 1 d . . .
H15 H 0.3768 0.7723 0.6594 0.017 Uiso 1 1 calc R . .
Fe5 Fe 0.24987(4) 0.40704(3) 0.49300(3) 0.00418(9) Uani 1 1 d . . .
Fe6 Fe 0.36517(4) 0.61077(3) 0.34399(3) 0.00475(9) Uani 1 1 d . . .
Fe7 Fe -0.12963(4) 0.43143(4) 0.33085(3) 0.00463(9) Uani 1 1 d . . .
As1 As 0.18761(3) 0.37262(2) 0.280261(18) 0.00451(7) Uani 1 1 d . . .
As2 As -0.31634(3) 0.67625(2) 0.301050(18) 0.00438(7) Uani 1 1 d . . .
As3 As 0.06421(3) 0.64881(2) 0.455591(19) 0.00473(7) Uani 1 1 d . . .
As4 As 0.43606(3) 0.63225(2) 0.564090(19) 0.00469(7) Uani 1 1 d . . .

loop_
_atom_site_aniso_label
_atom_site_aniso_U_11
_atom_site_aniso_U_22
_atom_site_aniso_U_33
_atom_site_aniso_U_23
_atom_site_aniso_U_13
_atom_site_aniso_U_12
C1 0.0163(15) 0.0151(15) 0.0140(15) -0.0042(12) -0.0023(12) 0.0010(12)
C2 0.0149(15) 0.0109(14) 0.0164(15) -0.0019(12) -0.0016(12) -0.0016(12)
N1 0.0158(13) 0.0109(12) 0.0140(13) -0.0004(10) -0.0018(10) 0.0006(10)
O1W 0.0279(13) 0.0194(12) 0.0188(12) 0.0006(10) -0.0002(10) -0.0025(10)
O5 0.0045(9) 0.0097(10) 0.0080(9) 0.0017(8) 0.0015(7) -0.0020(7)
O7 0.0082(9) 0.0052(9) 0.0084(9) 0.0029(7) 0.0013(7) -0.0011(7)
O8 0.0076(9) 0.0063(9) 0.0052(9) -0.0005(7) 0.0005(7) 0.0010(7)
O9 0.0064(9) 0.0064(9) 0.0047(9) -0.0006(7) 0.0015(7) -0.0011(7)
O10 0.0076(9) 0.0062(9) 0.0050(9) -0.0013(7) 0.0001(7) 0.0009(7)
O16 0.0053(9) 0.0058(9) 0.0065(9) 0.0008(7) 0.0007(7) 0.0014(7)
O1 0.0051(9) 0.0105(10) 0.0079(9) 0.0008(8) 0.0011(7) 0.0017(7)
O2 0.0086(9) 0.0071(9) 0.0039(9) 0.0000(7) -0.0003(7) -0.0004(7)
O3 0.0070(9) 0.0070(9) 0.0078(9) -0.0040(7) 0.0020(7) -0.0006(7)
O4 0.0064(9) 0.0074(9) 0.0068(9) 0.0000(7) 0.0006(7) -0.0026(7)
O6 0.0067(9) 0.0063(9) 0.0057(9) 0.0002(7) 0.0014(7) 0.0017(7)
O11 0.0132(10) 0.0048(9) 0.0137(10) 0.0052(8) 0.0029(8) 0.0032(8)
O12 0.0058(9) 0.0048(9) 0.0056(9) 0.0002(7) 0.0013(7) 0.0009(7)
O13 0.0084(9) 0.0053(9) 0.0057(9) 0.0015(7) 0.0004(7) -0.0002(7)
O14 0.0047(9) 0.0058(9) 0.0060(9) 0.0006(7) 0.0019(7) -0.0014(7)
O15 0.0108(10) 0.0098(10) 0.0129(10) -0.0071(8) 0.0028(8) -0.0009(8)
Fe5 0.00472(19) 0.00397(18) 0.00384(18) -0.00003(14) 0.00056(14) 0.00012(14)
Fe6 0.00494(19) 0.00444(18) 0.00486(18) 0.00062(14) 0.00049(14) -0.00033(14)
Fe7 0.00503(18) 0.00418(18) 0.00468(18) -0.00046(14) 0.00038(14) 0.00026(14)
As1 0.00457(14) 0.00450(13) 0.00445(14) -0.00104(10) 0.00057(10) -0.00007(10)
As2 0.00469(13) 0.00413(13) 0.00433(13) 0.00075(10) 0.00066(10) 0.00010(10)
As3 0.00444(13) 0.00408(13) 0.00569(14) -0.00022(10) 0.00060(10) 0.00011(10)
As4 0.00433(14) 0.00391(13) 0.00584(14) 0.00016(10) 0.00070(10) 0.00002(9)

loop_
_atom_type_symbol
_atom_type_description
_atom_type_scat_dispersion_real
_atom_type_scat_dispersion_imag
_atom_type_scat_source
C C 0.0033 0.0016 'International Tables Vol C Tables 4.2.6.8 and 6.1.1.4'
H H 0.0000 0.0000 'International Tables Vol C Tables 4.2.6.8 and 6.1.1.4'
N N 0.0061 0.0033 'International Tables Vol C Tables 4.2.6.8 and 6.1.1.4'
O O 0.0106 0.0060 'International Tables Vol C Tables 4.2.6.8 and 6.1.1.4'
Fe Fe 0.3463 0.8444 'International Tables Vol C Tables 4.2.6.8 and 6.1.1.4'
As As 0.0499 2.0058 'International Tables Vol C Tables 4.2.6.8 and 6.1.1.4'

loop_
_geom_angle_atom_site_label_1
_geom_angle_atom_site_label_2
_geom_angle_atom_site_label_3
_geom_angle
_geom_angle_site_symmetry_1
_geom_angle_site_symmetry_3
_geom_angle_publ_flag
N1 C1 C2 110.2(2) . . ?
N1 C1 H1D 109.6 . . ?
C2 C1 H1D 109.6 . . ?
N1 C1 H1E 109.6 . . ?
C2 C1 H1E 109.6 . . ?
H1D C1 H1E 108.1 . . ?
C1 C2 C2 110.2(3) . 3_676 ?
C1 C2 H2A 109.6 . . ?
C2 C2 H2A 109.6 3_676 . ?
C1 C2 H2B 109.6 . . ?
C2 C2 H2B 109.6 3_676 . ?
H2A C2 H2B 108.1 . . ?
C1 N1 H1A 109.5 . . ?
C1 N1 H1B 109.5 . . ?
H1A N1 H1B 109.5 . . ?
C1 N1 H1C 109.5 . . ?
H1A N1 H1C 109.5 . . ?
H1B N1 H1C 109.5 . . ?
H1 O1W H2 110(3) . . ?
As2 O5 Fe6 139.37(12) . 1_455 ?
As2 O7 Fe7 137.78(11) . 2_455 ?
As2 O8 Fe5 121.33(10) . 3_566 ?
As3 O9 Fe5 125.39(10) . 3_566 ?
As3 O9 Fe7 131.47(10) . . ?
Fe5 O9 Fe7 102.84(8) 3_566 . ?
As3 O10 Fe7 123.76(10) . 3_566 ?
As4 O16 Fe5 126.07(10) . 3_666 ?
As4 O16 Fe6 131.55(10) . 3_666 ?
Fe5 O16 Fe6 101.91(8) 3_666 3_666 ?
As1 O1 Fe7 139.51(12) . . ?
As1 O2 Fe5 121.12(10) . . ?
As1 O3 Fe6 137.09(11) . 2_545 ?
As1 O4 Fe6 126.59(11) . . ?
As2 O6 Fe7 126.76(10) . . ?
As3 O11 H11 109.5 . . ?
As3 O12 Fe5 118.91(10) . . ?
As3 O12 Fe6 131.64(10) . . ?
Fe5 O12 Fe6 102.72(8) . . ?
As4 O13 Fe6 124.27(11) . . ?
As4 O14 Fe5 118.16(10) . . ?
As4 O14 Fe7 132.43(10) . 3_566 ?
Fe5 O14 Fe7 102.63(8) . 3_566 ?
As4 O15 H15 109.5 . . ?
O2 Fe5 O8 102.63(8) . 3_566 ?
O2 Fe5 O16 89.80(8) . 3_666 ?
O8 Fe5 O16 105.30(8) 3_566 3_666 ?
O2 Fe5 O9 104.21(8) . 3_566 ?
O8 Fe5 O9 87.50(8) 3_566 3_566 ?
O16 Fe5 O9 158.67(8) 3_666 3_566 ?
O2 Fe5 O14 169.92(8) . . ?
O8 Fe5 O14 86.75(8) 3_566 . ?
O16 Fe5 O14 84.11(7) 3_666 . ?
O9 Fe5 O14 79.58(7) 3_566 . ?
O2 Fe5 O12 87.75(8) . . ?
O8 Fe5 O12 168.28(8) 3_566 . ?
O16 Fe5 O12 79.85(7) 3_666 . ?
O9 Fe5 O12 84.65(7) 3_566 . ?
O14 Fe5 O12 83.29(7) . . ?
O5 Fe6 O3 97.79(8) 1_655 2 ?
O5 Fe6 O4 93.53(8) 1_655 . ?
O3 Fe6 O4 102.13(8) 2 . ?
O5 Fe6 O13 97.18(8) 1_655 . ?
O3 Fe6 O13 90.23(8) 2 . ?
O4 Fe6 O13 162.40(8) . . ?
O5 Fe6 O12 171.75(8) 1_655 . ?
O3 Fe6 O12 89.86(7) 2 . ?
O4 Fe6 O12 81.79(7) . . ?
O13 Fe6 O12 85.81(7) . . ?
O5 Fe6 O16 97.36(8) 1_655 3_666 ?
O3 Fe6 O16 163.26(7) 2 3_666 ?
O4 Fe6 O16 83.97(8) . 3_666 ?
O13 Fe6 O16 80.86(7) . 3_666 ?
O12 Fe6 O16 75.46(7) . 3_666 ?
O1 Fe7 O7 97.91(8) . 2_445 ?
O1 Fe7 O6 96.66(8) . . ?
O7 Fe7 O6 94.81(8) 2_445 . ?
O1 Fe7 O10 97.63(8) . 3_566 ?
O7 Fe7 O10 92.38(8) 2_445 3_566 ?
O6 Fe7 O10 162.95(8) . 3_566 ?
O1 Fe7 O14 172.70(8) . 3_566 ?
O7 Fe7 O14 88.71(8) 2_445 3_566 ?
O6 Fe7 O14 79.62(7) . 3_566 ?
O10 Fe7 O14 85.12(7) 3_566 3_566 ?
O1 Fe7 O9 98.64(8) . . ?
O7 Fe7 O9 163.21(8) 2_445 . ?
O6 Fe7 O9 86.08(7) . . ?
O10 Fe7 O9 82.63(7) 3_566 . ?
O14 Fe7 O9 74.94(7) 3_566 . ?
O1 As1 O4 110.87(9) . . ?
O1 As1 O3 110.91(9) . . ?
O4 As1 O3 104.34(9) . . ?
O1 As1 O2 109.30(9) . . ?
O4 As1 O2 114.30(9) . . ?
O3 As1 O2 106.96(9) . . ?
O5 As2 O6 110.76(9) . . ?
O5 As2 O7 111.73(9) . . ?
O6 As2 O7 103.03(9) . . ?
O5 As2 O8 111.69(9) . . ?
O6 As2 O8 114.18(9) . . ?
O7 As2 O8 104.99(9) . . ?
O10 As3 O12 112.39(9) . . ?
O10 As3 O9 112.03(9) . . ?
O12 As3 O9 107.66(9) . . ?
O10 As3 O11 109.53(10) . . ?
O12 As3 O11 108.24(9) . . ?
O9 As3 O11 106.76(10) . . ?
O13 As4 O14 112.14(9) . . ?
O13 As4 O16 111.83(9) . . ?
O14 As4 O16 108.96(9) . . ?
O13 As4 O15 109.92(10) . . ?
O14 As4 O15 108.67(9) . . ?
O16 As4 O15 105.03(10) . . ?

loop_
_geom_bond_atom_site_label_1
_geom_bond_atom_site_label_2
_geom_bond_distance
_geom_bond_site_symmetry_2
_geom_bond_publ_flag
C1 N1 1.493(4) . ?
C1 C2 1.514(4) . ?
C1 H1D 0.9900 . ?
C1 H1E 0.9900 . ?
C2 C2 1.533(6) 3_676 ?
C2 H2A 0.9900 . ?
C2 H2B 0.9900 . ?
N1 H1A 0.9100 . ?
N1 H1B 0.9100 . ?
N1 H1C 0.9100 . ?
O1W H1 0.889(18) . ?
O1W H2 0.863(18) . ?
O5 As2 1.6735(19) . ?
O5 Fe6 1.9117(19) 1_455 ?
O7 As2 1.6877(19) . ?
O7 Fe7 1.9447(19) 2_455 ?
O8 As2 1.6980(19) . ?
O8 Fe5 1.9200(19) 3_566 ?
O9 As3 1.6965(19) . ?
O9 Fe5 2.0408(19) 3_566 ?
O9 Fe7 2.1859(19) . ?
O10 As3 1.6642(19) . ?
O10 Fe7 2.0126(19) 3_566 ?
O16 As4 1.6943(18) . ?
O16 Fe5 2.0224(19) 3_666 ?
O16 Fe6 2.2059(19) 3_666 ?
O1 As1 1.6809(19) . ?
O1 Fe7 1.8980(19) . ?
O2 As1 1.6980(19) . ?
O2 Fe5 1.8979(19) . ?
O3 As1 1.6895(18) . ?
O3 Fe6 1.9496(19) 2_545 ?
O4 As1 1.6888(18) . ?
O4 Fe6 1.9709(19) . ?
O6 As2 1.6876(18) . ?
O6 Fe7 1.9817(19) . ?
O11 As3 1.6979(19) . ?
O11 H11 0.8400 . ?
O12 As3 1.6896(18) . ?
O12 Fe5 2.0951(19) . ?
O12 Fe6 2.1117(19) . ?
O13 As4 1.6593(18) . ?
O13 Fe6 2.0017(19) . ?
O14 As4 1.6926(18) . ?
O14 Fe5 2.0823(19) . ?
O14 Fe7 2.1520(18) 3_566 ?
O15 As4 1.6948(19) . ?
O15 H15 0.8400 . ?
Fe5 O8 1.9200(19) 3_566 ?
Fe5 O16 2.0224(19) 3_666 ?
Fe5 O9 2.0408(19) 3_566 ?
Fe6 O5 1.9117(19) 1_655 ?
Fe6 O3 1.9496(19) 2 ?
Fe6 O16 2.2059(19) 3_666 ?
Fe7 O7 1.9447(19) 2_445 ?
Fe7 O10 2.0126(19) 3_566 ?
Fe7 O14 2.1520(18) 3_566 ?

loop_
_geom_hbond_atom_site_label_D
_geom_hbond_atom_site_label_H
_geom_hbond_atom_site_label_A
_geom_hbond_distance_DH
_geom_hbond_distance_HA
_geom_hbond_distance_DA
_geom_hbond_angle_DHA
_geom_hbond_site_symmetry_A
N1 H1A O8 0.91 2.02 2.887(3) 158.3 1_655
N1 H1B O1W 0.91 1.99 2.822(4) 150.8 2_655
N1 H1B O1W 0.91 2.33 2.913(4) 122.1 4_676
N1 H1C O6 0.91 2.05 2.957(3) 171.1 2
O1W H2 O2 0.863(18) 2.43(3) 3.100(3) 135(3) 2
O1W H1 O4 0.889(18) 2.18(2) 3.057(3) 171(3) .
O1W H2 O10 0.863(18) 2.22(2) 2.962(3) 145(3) 4_675
O11 H11 N1 0.84 2.63 3.458(3) 168.0 1_455
O15 H15 O7 0.84 2.13 2.720(3) 127.1 4_676
O15 H15 O6 0.84 2.38 3.041(3) 135.9 4_676
